data_1502336
loop_
_publ_author_name
'Ghorai, Manas K.'
'Nanaji, Y.'
'Yadav, A. K.'

_publ_section_title
;
 Ring opening/C-N cyclization of activated aziridines with carbon
 nucleophiles: highly diastereo- and enantioselective synthesis of
 tetrahydroquinolines.
;
_journal_issue 16
_journal_name_full 'Organic letters'
_journal_page_first 4256
_journal_page_last 4259
_journal_paper_doi 10.1021/ol2016077
_journal_volume 13
_journal_year 2011
_chemical_formula_moiety 'C25 H24 N2 O4 S'
_chemical_formula_sum 'C25 H24 N2 O4 S'
_chemical_formula_weight 448.52
_chemical_name_systematic
;
 ?
;
_space_group_IT_number 2
_symmetry_cell_setting triclinic
_symmetry_space_group_name_Hall '-P 1'
_symmetry_space_group_name_H-M 'P -1'
_atom_sites_solution_hydrogens geom
_atom_sites_solution_primary direct
_atom_sites_solution_secondary difmap
_audit_creation_method SHELXL-97
_cell_angle_alpha 92.659(7)
_cell_angle_beta 91.269(7)
_cell_angle_gamma 102.379(7)
_cell_formula_units_Z 2
_cell_length_a 8.492(3)
_cell_length_b 8.849(3)
_cell_length_c 15.021(6)
_cell_measurement_reflns_used 999
_cell_measurement_temperature 100(2)
_cell_measurement_theta_max 26.00
_cell_measurement_theta_min 2.36
_cell_volume 1100.7(7)
_computing_structure_refinement 'SHELXL-97 (Sheldrick, 1997)'
_diffrn_ambient_temperature 100(2)
_diffrn_measured_fraction_theta_full 0.972
_diffrn_measured_fraction_theta_max 0.972
_diffrn_measurement_device_type 'CCD area detector'
_diffrn_measurement_method 'Omega scans'
_diffrn_radiation_monochromator graphite
_diffrn_radiation_source 'fine-focus sealed tube'
_diffrn_radiation_type MoK\a
_diffrn_radiation_wavelength 0.71073
_diffrn_reflns_av_R_equivalents 0.0249
_diffrn_reflns_av_sigmaI/netI 0.0502
_diffrn_reflns_limit_h_max 10
_diffrn_reflns_limit_h_min -10
_diffrn_reflns_limit_k_max 10
_diffrn_reflns_limit_k_min -10
_diffrn_reflns_limit_l_max 14
_diffrn_reflns_limit_l_min -18
_diffrn_reflns_number 6099
_diffrn_reflns_theta_full 26.00
_diffrn_reflns_theta_max 26.00
_diffrn_reflns_theta_min 2.36
_exptl_absorpt_coefficient_mu 0.182
_exptl_absorpt_correction_T_max 0.9714
_exptl_absorpt_correction_T_min 0.9541
_exptl_absorpt_correction_type empirical
_exptl_absorpt_process_details SADABS
_exptl_crystal_colour white
_exptl_crystal_density_diffrn 1.353
_exptl_crystal_density_method 'not measured'
_exptl_crystal_description block
_exptl_crystal_F_000 472
_exptl_crystal_size_max 0.26
_exptl_crystal_size_mid 0.20
_exptl_crystal_size_min 0.16
_refine_diff_density_max 0.476
_refine_diff_density_min -0.458
_refine_diff_density_rms 0.122
_refine_ls_extinction_method none
_refine_ls_goodness_of_fit_ref 1.111
_refine_ls_hydrogen_treatment constr
_refine_ls_matrix_type full
_refine_ls_number_parameters 292
_refine_ls_number_reflns 4208
_refine_ls_number_restraints 0
_refine_ls_restrained_S_all 1.111
_refine_ls_R_factor_all 0.0742
_refine_ls_R_factor_gt 0.0571
_refine_ls_shift/su_max 0.000
_refine_ls_shift/su_mean 0.000
_refine_ls_structure_factor_coef Fsqd
_refine_ls_weighting_details 'calc w=1/[\s^2^(Fo^2^)+(0.0995P)^2^+0.4097P] where P=(Fo^2^+2Fc^2^)/3'
_refine_ls_weighting_scheme calc
_refine_ls_wR_factor_gt 0.1466
_refine_ls_wR_factor_ref 0.1824
_reflns_number_gt 3347
_reflns_number_total 4208
_reflns_threshold_expression >2sigma(I)
_cod_data_source_file ol2016077_si_002.cif
_cod_data_source_block 8a
_cod_depositor_comments
;
The following automatic conversions were performed:

'_symmetry_cell_setting' value 'Triclinic' changed to 'triclinic'
according to /home/saulius/struct/CIF-dictionaries/cif_core.dic
dictionary named 'cif_core.dic' version 2.4.1 from 2010-06-29.

Automatic conversion script
Id: cif_fix_values 1715 2011-07-08 13:25:40Z adriana 
;
_cod_original_cell_volume 1100.8(7)
_cod_original_sg_symbol_H-M P-1
_cod_database_code 1502336

loop_
_symmetry_equiv_pos_as_xyz
'x, y, z'
'-x, -y, -z'

loop_
_atom_site_label
_atom_site_type_symbol
_atom_site_fract_x
_atom_site_fract_y
_atom_site_fract_z
_atom_site_U_iso_or_equiv
_atom_site_adp_type
_atom_site_occupancy
_atom_site_symmetry_multiplicity
_atom_site_calc_flag
_atom_site_refinement_flags
C1 C 0.3749(4) -0.0193(3) 0.1129(2) 0.0319(7) Uani 1 1 d .
H1 H 0.3216 0.0447 0.0821 0.038 Uiso 1 1 calc R
C2 C 0.4045(4) -0.1517(4) 0.0690(2) 0.0364(8) Uani 1 1 d .
H2 H 0.3699 -0.1756 0.0098 0.044 Uiso 1 1 calc R
C3 C 0.4845(4) -0.2469(3) 0.1125(2) 0.0313(7) Uani 1 1 d .
H3 H 0.5051 -0.3353 0.0833 0.038 Uiso 1 1 calc R
C4 C 0.5342(5) -0.2093(4) 0.2008(2) 0.0501(10) Uani 1 1 d .
H4 H 0.5888 -0.2729 0.2311 0.060 Uiso 1 1 calc R
C5 C 0.5032(5) -0.0776(4) 0.2444(2) 0.0448(9) Uani 1 1 d .
H5 H 0.5370 -0.0541 0.3037 0.054 Uiso 1 1 calc R
C6 C 0.4223(3) 0.0194(3) 0.20065(18) 0.0215(6) Uani 1 1 d .
C7 C 0.3896(3) 0.1671(3) 0.24435(17) 0.0201(6) Uani 1 1 d .
H7 H 0.3314 0.2142 0.2001 0.024 Uiso 1 1 calc R
C8 C 0.2851(3) 0.1433(3) 0.32686(18) 0.0222(6) Uani 1 1 d .
H8A H 0.1900 0.0620 0.3135 0.027 Uiso 1 1 calc R
H8B H 0.3456 0.1121 0.3756 0.027 Uiso 1 1 calc R
C9 C 0.5464(3) 0.2864(3) 0.27151(17) 0.0190(6) Uani 1 1 d .
H9 H 0.6203 0.2332 0.3021 0.023 Uiso 1 1 calc R
C10 C 0.6216(3) 0.3490(3) 0.18948(18) 0.0235(6) Uani 1 1 d .
C11 C 0.5174(3) 0.4196(3) 0.33320(16) 0.0190(5) Uani 1 1 d .
C12 C 0.3667(3) 0.4233(3) 0.36564(17) 0.0196(6) Uani 1 1 d .
C13 C 0.3468(3) 0.5531(3) 0.41843(17) 0.0197(6) Uani 1 1 d .
H13 H 0.2464 0.5552 0.4414 0.024 Uiso 1 1 calc R
C14 C 0.4738(3) 0.6766(3) 0.43644(16) 0.0180(5) Uani 1 1 d .
C15 C 0.6283(3) 0.6704(3) 0.40721(17) 0.0180(5) Uani 1 1 d .
C16 C 0.6488(3) 0.5418(3) 0.35656(17) 0.0198(6) Uani 1 1 d .
H16 H 0.7512 0.5364 0.3377 0.024 Uiso 1 1 calc R
C17 C 0.3045(3) 0.8279(3) 0.50416(19) 0.0252(6) Uani 1 1 d .
H17A H 0.2394 0.8155 0.4502 0.038 Uiso 1 1 calc R
H17B H 0.3099 0.9291 0.5315 0.038 Uiso 1 1 calc R
H17C H 0.2576 0.7508 0.5444 0.038 Uiso 1 1 calc R
C18 C 0.9076(3) 0.7906(3) 0.4095(2) 0.0341(7) Uani 1 1 d .
H18A H 0.9355 0.7032 0.4364 0.051 Uiso 1 1 calc R
H18B H 0.9802 0.8839 0.4319 0.051 Uiso 1 1 calc R
H18C H 0.9156 0.7797 0.3460 0.051 Uiso 1 1 calc R
C19 C 0.0496(3) 0.2947(3) 0.20169(18) 0.0219(6) Uani 1 1 d .
C20 C -0.0404(3) 0.1649(3) 0.15496(18) 0.0236(6) Uani 1 1 d .
H20 H -0.1006 0.0839 0.1852 0.028 Uiso 1 1 calc R
C21 C -0.0397(3) 0.1574(3) 0.06272(19) 0.0257(6) Uani 1 1 d .
H21 H -0.1013 0.0711 0.0312 0.031 Uiso 1 1 calc R
C22 C 0.0513(3) 0.2761(3) 0.01626(19) 0.0252(6) Uani 1 1 d .
C23 C 0.1408(4) 0.4061(3) 0.0652(2) 0.0284(6) Uani 1 1 d .
H23 H 0.2021 0.4868 0.0352 0.034 Uiso 1 1 calc R
C24 C 0.1396(3) 0.4166(3) 0.1576(2) 0.0263(6) Uani 1 1 d .
H24 H 0.1983 0.5040 0.1895 0.032 Uiso 1 1 calc R
C25 C 0.0557(4) 0.2647(4) -0.0842(2) 0.0326(7) Uani 1 1 d .
H25A H 0.1376 0.2107 -0.1019 0.049 Uiso 1 1 calc R
H25B H 0.0795 0.3669 -0.1063 0.049 Uiso 1 1 calc R
H25C H -0.0472 0.2092 -0.1083 0.049 Uiso 1 1 calc R
N1 N 0.2362(3) 0.2896(2) 0.35316(14) 0.0201(5) Uani 1 1 d .
N2 N 0.6720(3) 0.3958(3) 0.12402(17) 0.0349(6) Uani 1 1 d .
O1 O 0.7462(2) 0.7981(2) 0.43074(13) 0.0237(4) Uani 1 1 d .
O2 O 0.4638(2) 0.8102(2) 0.48390(12) 0.0212(4) Uani 1 1 d .
O3 O 0.0265(2) 0.4484(2) 0.35098(13) 0.0293(5) Uani 1 1 d .
O4 O -0.0519(2) 0.1620(2) 0.34566(13) 0.0297(5) Uani 1 1 d .
S1 S 0.05306(8) 0.30089(8) 0.31931(4) 0.0235(2) Uani 1 1 d .

loop_
_atom_site_aniso_label
_atom_site_aniso_U_11
_atom_site_aniso_U_22
_atom_site_aniso_U_33
_atom_site_aniso_U_23
_atom_site_aniso_U_13
_atom_site_aniso_U_12
C1 0.0301(17) 0.0354(16) 0.0320(17) -0.0087(13) -0.0087(13) 0.0144(13)
C2 0.0370(18) 0.0419(18) 0.0300(16) -0.0170(14) -0.0079(13) 0.0130(14)
C3 0.0362(17) 0.0223(14) 0.0349(17) -0.0065(12) 0.0089(13) 0.0060(12)
C4 0.095(3) 0.0363(19) 0.0310(18) 0.0027(14) 0.0002(18) 0.041(2)
C5 0.087(3) 0.0380(18) 0.0176(15) -0.0023(13) -0.0019(16) 0.0332(19)
C6 0.0214(14) 0.0200(13) 0.0228(14) -0.0004(10) 0.0061(11) 0.0036(10)
C7 0.0190(13) 0.0203(13) 0.0204(13) 0.0003(10) 0.0016(10) 0.0031(10)
C8 0.0244(14) 0.0197(13) 0.0216(14) -0.0017(10) 0.0028(11) 0.0034(11)
C9 0.0178(13) 0.0217(13) 0.0189(13) 0.0000(10) 0.0027(10) 0.0074(10)
C10 0.0238(14) 0.0210(13) 0.0252(15) -0.0066(11) 0.0057(11) 0.0053(11)
C11 0.0223(14) 0.0207(13) 0.0147(12) 0.0003(10) 0.0021(10) 0.0062(10)
C12 0.0191(13) 0.0214(13) 0.0175(13) -0.0009(10) 0.0013(10) 0.0027(10)
C13 0.0163(13) 0.0243(13) 0.0190(13) 0.0016(10) 0.0042(10) 0.0049(10)
C14 0.0211(14) 0.0193(12) 0.0149(12) -0.0021(10) 0.0006(10) 0.0078(10)
C15 0.0165(13) 0.0183(12) 0.0183(13) -0.0014(10) -0.0005(10) 0.0021(10)
C16 0.0158(13) 0.0246(13) 0.0198(13) 0.0021(10) 0.0033(10) 0.0054(10)
C17 0.0196(14) 0.0244(14) 0.0326(16) -0.0044(11) 0.0057(11) 0.0075(11)
C18 0.0163(14) 0.0289(15) 0.055(2) -0.0092(14) 0.0027(13) 0.0025(11)
C19 0.0167(13) 0.0236(13) 0.0264(14) -0.0025(11) 0.0005(10) 0.0077(11)
C20 0.0198(14) 0.0225(13) 0.0279(15) -0.0018(11) 0.0015(11) 0.0040(11)
C21 0.0231(14) 0.0240(14) 0.0289(15) -0.0039(11) -0.0021(11) 0.0045(11)
C22 0.0227(14) 0.0254(14) 0.0291(15) -0.0003(11) -0.0020(11) 0.0097(11)
C23 0.0256(15) 0.0246(14) 0.0341(16) 0.0058(12) 0.0011(12) 0.0029(12)
C24 0.0220(14) 0.0221(14) 0.0339(16) -0.0038(11) -0.0027(12) 0.0040(11)
C25 0.0348(17) 0.0319(16) 0.0299(16) 0.0012(12) 0.0012(13) 0.0047(13)
N1 0.0189(12) 0.0201(11) 0.0204(11) -0.0035(9) 0.0039(9) 0.0027(9)
N2 0.0434(16) 0.0307(14) 0.0280(14) -0.0035(11) 0.0139(12) 0.0021(12)
O1 0.0151(9) 0.0215(10) 0.0340(11) -0.0048(8) 0.0021(8) 0.0041(7)
O2 0.0174(9) 0.0220(9) 0.0246(10) -0.0056(7) 0.0029(7) 0.0061(7)
O3 0.0186(10) 0.0325(11) 0.0367(12) -0.0144(9) -0.0011(8) 0.0092(8)
O4 0.0210(10) 0.0347(11) 0.0294(11) -0.0044(9) 0.0074(8) -0.0026(8)
S1 0.0160(4) 0.0270(4) 0.0260(4) -0.0061(3) 0.0036(3) 0.0027(3)

loop_
_atom_type_symbol
_atom_type_description
_atom_type_scat_dispersion_real
_atom_type_scat_dispersion_imag
_atom_type_scat_source
C C 0.0033 0.0016 'International Tables Vol C Tables 4.2.6.8 and 6.1.1.4'
H H 0.0000 0.0000 'International Tables Vol C Tables 4.2.6.8 and 6.1.1.4'
N N 0.0061 0.0033 'International Tables Vol C Tables 4.2.6.8 and 6.1.1.4'
O O 0.0106 0.0060 'International Tables Vol C Tables 4.2.6.8 and 6.1.1.4'
S S 0.1246 0.1234 'International Tables Vol C Tables 4.2.6.8 and 6.1.1.4'

loop_
_geom_angle_atom_site_label_1
_geom_angle_atom_site_label_2
_geom_angle_atom_site_label_3
_geom_angle
C6 C1 C2 121.8(3)
C6 C1 H1 119.1
C2 C1 H1 119.1
C3 C2 C1 120.3(3)
C3 C2 H2 119.9
C1 C2 H2 119.9
C2 C3 C4 118.9(3)
C2 C3 H3 120.6
C4 C3 H3 120.6
C3 C4 C5 120.5(3)
C3 C4 H4 119.7
C5 C4 H4 119.7
C4 C5 C6 120.9(3)
C4 C5 H5 119.6
C6 C5 H5 119.6
C1 C6 C5 117.7(3)
C1 C6 C7 119.3(2)
C5 C6 C7 122.9(2)
C6 C7 C8 114.7(2)
C6 C7 C9 112.4(2)
C8 C7 C9 107.7(2)
C6 C7 H7 107.2
C8 C7 H7 107.2
C9 C7 H7 107.2
N1 C8 C7 109.6(2)
N1 C8 H8A 109.8
C7 C8 H8A 109.8
N1 C8 H8B 109.8
C7 C8 H8B 109.8
H8A C8 H8B 108.2
C10 C9 C11 109.5(2)
C10 C9 C7 108.1(2)
C11 C9 C7 112.9(2)
C10 C9 H9 108.7
C11 C9 H9 108.7
C7 C9 H9 108.7
N2 C10 C9 176.5(3)
C12 C11 C16 119.6(2)
C12 C11 C9 122.2(2)
C16 C11 C9 118.2(2)
C11 C12 C13 119.3(2)
C11 C12 N1 120.2(2)
C13 C12 N1 120.2(2)
C14 C13 C12 120.8(2)
C14 C13 H13 119.6
C12 C13 H13 119.6
O2 C14 C13 124.7(2)
O2 C14 C15 115.2(2)
C13 C14 C15 120.1(2)
O1 C15 C16 125.7(2)
O1 C15 C14 115.1(2)
C16 C15 C14 119.1(2)
C15 C16 C11 120.9(2)
C15 C16 H16 119.6
C11 C16 H16 119.6
O2 C17 H17A 109.5
O2 C17 H17B 109.5
H17A C17 H17B 109.5
O2 C17 H17C 109.5
H17A C17 H17C 109.5
H17B C17 H17C 109.5
O1 C18 H18A 109.5
O1 C18 H18B 109.5
H18A C18 H18B 109.5
O1 C18 H18C 109.5
H18A C18 H18C 109.5
H18B C18 H18C 109.5
C20 C19 C24 121.1(3)
C20 C19 S1 118.9(2)
C24 C19 S1 119.9(2)
C21 C20 C19 119.2(3)
C21 C20 H20 120.4
C19 C20 H20 120.4
C20 C21 C22 121.3(3)
C20 C21 H21 119.3
C22 C21 H21 119.3
C21 C22 C23 118.2(3)
C21 C22 C25 121.0(2)
C23 C22 C25 120.8(3)
C24 C23 C22 121.2(3)
C24 C23 H23 119.4
C22 C23 H23 119.4
C19 C24 C23 118.9(3)
C19 C24 H24 120.6
C23 C24 H24 120.6
C22 C25 H25A 109.5
C22 C25 H25B 109.5
H25A C25 H25B 109.5
C22 C25 H25C 109.5
H25A C25 H25C 109.5
H25B C25 H25C 109.5
C12 N1 C8 115.1(2)
C12 N1 S1 122.70(18)
C8 N1 S1 115.50(17)
C15 O1 C18 116.84(19)
C14 O2 C17 116.07(19)
O4 S1 O3 119.46(12)
O4 S1 N1 105.81(12)
O3 S1 N1 107.78(11)
O4 S1 C19 107.45(12)
O3 S1 C19 108.45(13)
N1 S1 C19 107.31(12)

loop_
_geom_bond_atom_site_label_1
_geom_bond_atom_site_label_2
_geom_bond_distance
C1 C6 1.376(4)
C1 C2 1.390(4)
C1 H1 0.9300
C2 C3 1.369(5)
C2 H2 0.9300
C3 C4 1.387(5)
C3 H3 0.9300
C4 C5 1.388(4)
C4 H4 0.9300
C5 C6 1.388(4)
C5 H5 0.9300
C6 C7 1.516(3)
C7 C8 1.537(4)
C7 C9 1.545(3)
C7 H7 0.9800
C8 N1 1.481(3)
C8 H8A 0.9700
C8 H8B 0.9700
C9 C10 1.477(4)
C9 C11 1.531(3)
C9 H9 0.9800
C10 N2 1.141(4)
C11 C12 1.386(4)
C11 C16 1.403(4)
C12 C13 1.407(3)
C12 N1 1.439(3)
C13 C14 1.373(4)
C13 H13 0.9300
C14 O2 1.372(3)
C14 C15 1.403(4)
C15 O1 1.366(3)
C15 C16 1.384(3)
C16 H16 0.9300
C17 O2 1.432(3)
C17 H17A 0.9600
C17 H17B 0.9600
C17 H17C 0.9600
C18 O1 1.429(3)
C18 H18A 0.9600
C18 H18B 0.9600
C18 H18C 0.9600
C19 C20 1.386(4)
C19 C24 1.386(4)
C19 S1 1.765(3)
C20 C21 1.384(4)
C20 H20 0.9300
C21 C22 1.390(4)
C21 H21 0.9300
C22 C23 1.401(4)
C22 C25 1.510(4)
C23 C24 1.387(4)
C23 H23 0.9300
C24 H24 0.9300
C25 H25A 0.9600
C25 H25B 0.9600
C25 H25C 0.9600
N1 S1 1.650(2)
O3 S1 1.4331(19)
O4 S1 1.433(2)

loop_
_geom_torsion_atom_site_label_1
_geom_torsion_atom_site_label_2
_geom_torsion_atom_site_label_3
_geom_torsion_atom_site_label_4
_geom_torsion
C6 C1 C2 C3 -0.8(5)
C1 C2 C3 C4 0.4(5)
C2 C3 C4 C5 0.1(6)
C3 C4 C5 C6 -0.2(6)
C2 C1 C6 C5 0.7(5)
C2 C1 C6 C7 178.7(3)
C4 C5 C6 C1 -0.2(5)
C4 C5 C6 C7 -178.2(3)
C1 C6 C7 C8 121.0(3)
C5 C6 C7 C8 -61.1(4)
C1 C6 C7 C9 -115.5(3)
C5 C6 C7 C9 62.5(4)
C6 C7 C8 N1 -169.4(2)
C9 C7 C8 N1 64.6(3)
C6 C7 C9 C10 71.2(3)
C8 C7 C9 C10 -161.5(2)
C6 C7 C9 C11 -167.5(2)
C8 C7 C9 C11 -40.1(3)
C11 C9 C10 N2 -96(4)
C7 C9 C10 N2 27(5)
C10 C9 C11 C12 125.2(3)
C7 C9 C11 C12 4.6(4)
C10 C9 C11 C16 -54.3(3)
C7 C9 C11 C16 -174.9(2)
C16 C11 C12 C13 2.7(4)
C9 C11 C12 C13 -176.8(2)
C16 C11 C12 N1 -171.0(2)
C9 C11 C12 N1 9.5(4)
C11 C12 C13 C14 1.3(4)
N1 C12 C13 C14 175.0(2)
C12 C13 C14 O2 177.1(2)
C12 C13 C14 C15 -4.2(4)
O2 C14 C15 O1 0.4(3)
C13 C14 C15 O1 -178.5(2)
O2 C14 C15 C16 -178.1(2)
C13 C14 C15 C16 3.1(4)
O1 C15 C16 C11 -177.3(2)
C14 C15 C16 C11 1.0(4)
C12 C11 C16 C15 -3.9(4)
C9 C11 C16 C15 175.7(2)
C24 C19 C20 C21 0.2(4)
S1 C19 C20 C21 -178.0(2)
C19 C20 C21 C22 1.0(4)
C20 C21 C22 C23 -1.2(4)
C20 C21 C22 C25 178.0(3)
C21 C22 C23 C24 0.2(4)
C25 C22 C23 C24 -179.0(3)
C20 C19 C24 C23 -1.1(4)
S1 C19 C24 C23 177.1(2)
C22 C23 C24 C19 0.9(4)
C11 C12 N1 C8 15.5(3)
C13 C12 N1 C8 -158.2(2)
C11 C12 N1 S1 -134.4(2)
C13 C12 N1 S1 52.0(3)
C7 C8 N1 C12 -53.2(3)
C7 C8 N1 S1 98.9(2)
C16 C15 O1 C18 -7.3(4)
C14 C15 O1 C18 174.3(3)
C13 C14 O2 C17 -9.2(4)
C15 C14 O2 C17 172.0(2)
C12 N1 S1 O4 -159.46(19)
C8 N1 S1 O4 50.8(2)
C12 N1 S1 O3 -30.6(2)
C8 N1 S1 O3 179.67(17)
C12 N1 S1 C19 86.0(2)
C8 N1 S1 C19 -63.7(2)
C20 C19 S1 O4 -2.6(3)
C24 C19 S1 O4 179.2(2)
C20 C19 S1 O3 -133.0(2)
C24 C19 S1 O3 48.8(2)
C20 C19 S1 N1 110.8(2)
C24 C19 S1 N1 -67.4(2)
